data_2001513
loop_
_publ_author_name
'Dembowski, U.'
'Pape, T.'
'Herbst-Irmer, R.'
'Pohl, E.'
'Roesky, H. W.'
'Sheldrick, G. M.'

_publ_section_title
;Structure of
 bis-\m-[(trimethylsilylmethanolato-<i>O</i>)-bis(trimethylsilylmethyl)gallium]
 and
 bis-\m-[(trimethylsilylmethanolato-<i>O</i>)-bis(trimethylsilylmethyl)indium]
;
_journal_issue 7
_journal_name_full 'Acta Crystallographica Section C'
_journal_page_first 1309
_journal_page_last 1311
_journal_paper_doi 10.1107/S0108270192013337
_journal_volume 49
_journal_year 1993
_chemical_formula_sum 'C24 H66 Ga2 O2 Si6'
_chemical_formula_weight 694.75
_chemical_name_systematic
;
 Bis[(trimethylsilylmethoxy)bis(trimethylsilylmethyl)gallium]
;
_space_group_IT_number 2
_symmetry_cell_setting triclinic
_symmetry_space_group_name_Hall '-P 1'
_symmetry_space_group_name_H-M 'P -1'
_cell_angle_alpha 103.860(10)
_cell_angle_beta 104.160(10)
_cell_angle_gamma 90.620(10)
_cell_formula_units_Z 2
_cell_length_a 12.240(2)
_cell_length_b 12.642(2)
_cell_length_c 14.039(2)
_cell_measurement_reflns_used 57
_cell_measurement_temperature 153.0(10)
_cell_measurement_theta_max 12.5
_cell_measurement_theta_min 10
_cell_volume 2039.5(6)
_computing_cell_refinement 'Stoe DIF4, version 7.08'
_computing_data_collection 'Stoe DIF4, version 7.08'
_computing_data_reduction 'Stoe REDU4'
_computing_molecular_graphics 'SHELXTL-Plus (Sheldrick, 19??)'
_computing_publication_material SHELXL-92
_computing_structure_refinement 'SHELXL-92 (Sheldrick, 1992)'
_computing_structure_solution 'SHELXS-92 (Sheldrick, 1990)'
_diffrn_ambient_temperature 153.0(10)
_diffrn_measurement_device 'Stoe-Siemens AED four-circle'
_diffrn_measurement_method 'Profile data from 2\q/\w'
_diffrn_radiation_monochromator graphite
_diffrn_radiation_source 'fine-focus sealed tube'
_diffrn_radiation_type MoK\a
_diffrn_radiation_wavelength 0.71073
_diffrn_reflns_av_R_equivalents 0.1159
_diffrn_reflns_av_sigmaI/netI 0.0523
_diffrn_reflns_limit_h_max 14
_diffrn_reflns_limit_h_min -14
_diffrn_reflns_limit_k_max 14
_diffrn_reflns_limit_k_min -15
_diffrn_reflns_limit_l_max 16
_diffrn_reflns_limit_l_min -15
_diffrn_reflns_number 7716
_diffrn_reflns_theta_max 24.99
_diffrn_reflns_theta_min 4.00
_diffrn_standards_decay_% 0.0
_diffrn_standards_interval_time 90
_diffrn_standards_number 3
_exptl_absorpt_coefficient_mu 1.514
_exptl_absorpt_correction_T_max 0.926
_exptl_absorpt_correction_T_min 0.800
_exptl_absorpt_correction_type empirical
_exptl_crystal_colour Colourless
_exptl_crystal_density_diffrn 1.131
_exptl_crystal_F_000 744
_exptl_crystal_size_max 0.3
_exptl_crystal_size_mid 0.3
_exptl_crystal_size_min 0.1
_refine_diff_density_max 0.789
_refine_diff_density_min -0.526
_refine_ls_extinction_method none
_refine_ls_goodness_of_fit_all 1.109
_refine_ls_goodness_of_fit_obs 1.054
_refine_ls_hydrogen_treatment 'Refinement of H-atom parameters? H atoms geometrically fixed?'
_refine_ls_matrix_type full
_refine_ls_number_parameters 327
_refine_ls_number_reflns 7139
_refine_ls_number_restraints 0
_refine_ls_restrained_S_all 1.109
_refine_ls_restrained_S_obs 1.054
_refine_ls_R_factor_all 0.0744
_refine_ls_R_factor_obs 0.0441
_refine_ls_shift/esd_max -0.001
_refine_ls_shift/esd_mean 0.000
_refine_ls_structure_factor_coef Fsqd
_refine_ls_weighting_details 'w=1/[\s^2^(Fo^2^)+(0.0258P)^2^+3.2018P] where P=(Fo^2^+2Fc^2^)/3'
_refine_ls_weighting_scheme calc
_refine_ls_wR_factor_all 0.1015
_refine_ls_wR_factor_obs 0.0822
_reflns_number_observed 5248
_reflns_number_total 7139
_reflns_observed_criterion I>2sigma(I)
_cod_data_source_file hl1019.cif
_cod_data_source_block dega
_cod_depositor_comments
;
The following automatic conversions were performed:
'_symmetry_cell_setting' value 'Triclinic' changed to 'triclinic'
according to '/home/saulius/struct/CIF-dictionaries/cif_core.dic'
dictionary named 'cif_core.dic' version 2.4.1 from
2010-06-29.

'_exptl_absorpt_correction_type' value 'Empirical' changed to
'empirical' according to
'/home/saulius/struct/CIF-dictionaries/cif_core.dic' dictionary named
'cif_core.dic' version 2.4.1 from 2010-06-29.

Automatic conversion script
Id: cif_fix_enum 1527 2010-12-29 10:47:43Z saulius 

The following automatic conversions were performed:

'_symmetry_cell_setting' value 'Triclinic' changed to 'triclinic'
according to /home/saulius/struct/CIF-dictionaries/cif_core.dic
dictionary named 'cif_core.dic' version 2.4.1 from
2010-06-29.

'_exptl_absorpt_correction_type' value 'Empirical'
changed to 'empirical' according to
/home/saulius/struct/CIF-dictionaries/cif_core.dic dictionary named
'cif_core.dic' version 2.4.1 from 2010-06-29.

Automatic conversion script
Id: cif_fix_values 1715 2011-07-08 13:25:40Z adriana 

The following automatic conversions were performed:

'_refine_ls_weighting_scheme' value ' calc
w=1/[\s^2^(Fo^2^)+(0.0258P)^2^+3.2018P] where P=(Fo^2^+2Fc^2^)/3' was
changed to 'calc'. New tag '_refine_ls_weighting_details' was
created. The value of the new tag was set to
'w=1/[\s^2^(Fo^2^)+(0.0258P)^2^+3.2018P] where P=(Fo^2^+2Fc^2^)/3'.

Automatic conversion script
Id: cif_fix_values 3143 2015-03-26 13:38:13Z robertas 
;
_cod_original_cell_volume 2039.5(5)
_cod_database_code 2001513

loop_
_symmetry_equiv_pos_as_xyz
x,y,z
-x,-y,-z

loop_
_atom_site_aniso_label
_atom_site_aniso_U_11
_atom_site_aniso_U_22
_atom_site_aniso_U_33
_atom_site_aniso_U_12
_atom_site_aniso_U_13
_atom_site_aniso_U_23
Ga1 0.0299(3) 0.0297(3) 0.0233(2) -0.0001(2) 0.0079(2) 0.0102(2)
O1 0.031(2) 0.030(2) 0.0244(14) 0.0018(12) 0.0047(12) 0.0127(12)
C1 0.037(3) 0.035(2) 0.028(2) 0.000(2) 0.009(2) 0.009(2)
Si1 0.0441(7) 0.0321(7) 0.0215(6) 0.0006(6) 0.0068(5) 0.0076(5)
C11 0.081(4) 0.047(3) 0.029(3) -0.010(3) 0.006(3) 0.007(2)
C12 0.064(3) 0.042(3) 0.032(2) 0.010(2) 0.010(2) 0.015(2)
C13 0.054(3) 0.066(4) 0.039(3) 0.009(3) 0.022(2) 0.016(3)
C2 0.029(2) 0.046(3) 0.038(2) 0.000(2) 0.010(2) 0.018(2)
Si2 0.0344(7) 0.0468(8) 0.0361(7) -0.0084(6) 0.0040(6) 0.0169(6)
C21 0.062(4) 0.062(4) 0.046(3) -0.008(3) 0.008(3) 0.008(3)
C22 0.058(3) 0.050(3) 0.053(3) -0.007(3) 0.004(3) 0.025(3)
C23 0.043(3) 0.086(4) 0.071(4) -0.014(3) 0.011(3) 0.032(3)
C3 0.035(3) 0.043(3) 0.026(2) 0.003(2) 0.004(2) 0.012(2)
Si3 0.0456(8) 0.0373(7) 0.0345(7) 0.0105(6) 0.0115(6) 0.0127(6)
C31 0.072(4) 0.042(3) 0.100(5) -0.001(3) 0.011(4) 0.000(3)
C32 0.117(6) 0.063(4) 0.051(3) 0.044(4) 0.045(4) 0.026(3)
C33 0.059(4) 0.073(4) 0.062(4) 0.032(3) 0.018(3) 0.027(3)
Ga2 0.0280(3) 0.0335(3) 0.0270(2) 0.0008(2) 0.0060(2) 0.0061(2)
O2 0.035(2) 0.036(2) 0.0248(15) 0.0016(13) 0.0103(13) 0.0048(13)
C4 0.033(3) 0.046(3) 0.033(2) 0.000(2) 0.000(2) 0.011(2)
Si4 0.0310(7) 0.0322(7) 0.0377(7) 0.0031(5) 0.0048(5) 0.0063(5)
C41 0.055(4) 0.055(3) 0.068(4) 0.007(3) 0.028(3) 0.004(3)
C42 0.051(3) 0.035(3) 0.057(3) 0.002(2) 0.011(3) 0.011(2)
C43 0.047(3) 0.052(3) 0.070(4) 0.004(3) -0.007(3) 0.017(3)
C5 0.029(2) 0.035(3) 0.033(2) -0.002(2) 0.008(2) 0.003(2)
Si5 0.0313(7) 0.0331(7) 0.0352(7) 0.0032(5) 0.0060(5) 0.0068(5)
C51 0.054(3) 0.054(3) 0.047(3) 0.015(3) 0.022(3) 0.008(2)
C52 0.056(3) 0.041(3) 0.065(4) 0.004(3) 0.009(3) 0.003(3)
C53 0.046(3) 0.049(3) 0.059(3) 0.012(2) 0.006(3) 0.024(3)
C6 0.045(3) 0.041(3) 0.030(2) 0.004(2) 0.010(2) 0.007(2)
Si6 0.0477(8) 0.0402(8) 0.0321(7) 0.0025(6) 0.0132(6) 0.0110(6)
C61 0.053(3) 0.068(4) 0.053(3) 0.001(3) 0.014(3) 0.023(3)
C62 0.063(4) 0.057(3) 0.035(3) 0.006(3) 0.012(2) 0.012(2)
C63 0.068(4) 0.040(3) 0.045(3) 0.000(3) 0.020(3) 0.012(2)

loop_
_atom_site_label
_atom_site_fract_x
_atom_site_fract_y
_atom_site_fract_z
_atom_site_U_iso_or_equiv
_atom_site_thermal_displace_type
_atom_site_calc_flag
_atom_site_refinement_flags
_atom_site_occupancy
_atom_site_disorder_group
_atom_site_type_symbol
Ga1 0.55260(4) -0.01132(4) -0.08650(3) 0.0268(3) Uani d . 1 . Ga
O1 0.4662(2) 0.0924(2) -0.0132(2) 0.028(2) Uani d . 1 . O
C1 0.4528(4) -0.0866(4) -0.2190(3) 0.033(3) Uani d . 1 . C
H1A 0.4645(4) -0.1655(4) -0.2289(3) 0.043(4) Uiso calc R 1 . H
H1B 0.3741(4) -0.0779(4) -0.2134(3) 0.043(4) Uiso calc R 1 . H
Si1 0.46176(11) -0.04948(10) -0.33735(8) 0.0327(7) Uani d . 1 . Si
C11 0.3714(5) -0.1491(4) -0.4512(3) 0.054(4) Uani d . 1 . C
H11A 0.2927(7) -0.152(2) -0.4449(13) 0.078(3) Uiso calc R 1 . H
H11B 0.4005(18) -0.2224(7) -0.4557(15) 0.078(3) Uiso calc R 1 . H
H11C 0.373(2) -0.1254(16) -0.5131(4) 0.078(3) Uiso calc R 1 . H
C12 0.4135(4) 0.0900(4) -0.3386(3) 0.045(3) Uani d . 1 . C
H12A 0.3361(11) 0.0937(9) -0.329(3) 0.078(3) Uiso calc R 1 . H
H12B 0.414(3) 0.1053(11) -0.4045(10) 0.078(3) Uiso calc R 1 . H
H12C 0.4652(17) 0.1448(4) -0.2831(16) 0.078(3) Uiso calc R 1 . H
C13 0.6116(4) -0.0509(5) -0.3475(4) 0.051(3) Uani d . 1 . C
H13A 0.6585(7) 0.0081(18) -0.2924(16) 0.078(3) Uiso calc R 1 . H
H13B 0.6147(6) -0.039(3) -0.4140(11) 0.078(3) Uiso calc R 1 . H
H13C 0.6407(10) -0.1223(11) -0.341(3) 0.078(3) Uiso calc R 1 . H
C2 0.7131(4) 0.0386(4) -0.0574(3) 0.036(2) Uani d . 1 . C
H2A 0.7539(4) 0.0100(4) 0.0002(3) 0.043(4) Uiso calc R 1 . H
H2B 0.7402(4) 0.0014(4) -0.1169(3) 0.043(4) Uiso calc R 1 . H
Si2 0.76133(11) 0.18503(11) -0.02706(10) 0.0389(7) Uani d . 1 . Si
C21 0.7534(5) 0.2542(5) 0.1038(4) 0.059(4) Uani d . 1 . C
H21A 0.809(2) 0.225(2) 0.1535(4) 0.078(3) Uiso calc R 1 . H
H21B 0.6762(9) 0.241(2) 0.1108(9) 0.078(3) Uiso calc R 1 . H
H21C 0.771(3) 0.3337(6) 0.1167(10) 0.078(3) Uiso calc R 1 . H
C22 0.6731(5) 0.2560(4) -0.1185(4) 0.054(3) Uani d . 1 . C
H22A 0.5927(6) 0.246(2) -0.1186(19) 0.078(3) Uiso calc R 1 . H
H22B 0.682(2) 0.2242(19) -0.1875(6) 0.078(3) Uiso calc R 1 . H
H22C 0.6976(19) 0.3348(6) -0.0977(15) 0.078(3) Uiso calc R 1 . H
C23 0.9113(4) 0.1972(5) -0.0348(5) 0.065(3) Uani d . 1 . C
H23A 0.9577(7) 0.153(2) 0.007(2) 0.078(3) Uiso calc R 1 . H
H23B 0.9409(10) 0.2748(6) -0.009(2) 0.078(3) Uiso calc R 1 . H
H23C 0.9146(6) 0.170(3) -0.1063(6) 0.078(3) Uiso calc R 1 . H
C3 0.3730(4) 0.1403(4) -0.0705(3) 0.034(3) Uani d . 1 . C
H3A 0.3068(4) 0.0862(4) -0.0956(3) 0.043(4) Uiso calc R 1 . H
H3B 0.3943(4) 0.1536(4) -0.1305(3) 0.043(4) Uiso calc R 1 . H
Si3 0.32912(12) 0.27141(11) 0.00053(10) 0.0382(8) Uani d . 1 . Si
C31 0.4470(5) 0.3776(5) 0.0384(5) 0.076(4) Uani d . 1 . C
H31A 0.4202(9) 0.4494(6) 0.066(2) 0.078(3) Uiso calc R 1 . H
H31B 0.4750(19) 0.3805(19) -0.0214(7) 0.078(3) Uiso calc R 1 . H
H31C 0.5089(13) 0.3599(15) 0.0911(19) 0.078(3) Uiso calc R 1 . H
C32 0.2842(6) 0.2564(5) 0.1146(4) 0.071(6) Uani d . 1 . C
H32A 0.263(3) 0.3276(8) 0.1496(15) 0.078(3) Uiso calc R 1 . H
H32B 0.3475(10) 0.232(3) 0.1613(12) 0.078(3) Uiso calc R 1 . H
H32C 0.2188(18) 0.202(2) 0.0935(5) 0.078(3) Uiso calc R 1 . H
C33 0.2085(5) 0.3096(5) -0.0910(4) 0.062(4) Uani d . 1 . C
H33A 0.1878(19) 0.3834(12) -0.0611(11) 0.078(3) Uiso calc R 1 . H
H33B 0.1430(10) 0.2561(16) -0.106(2) 0.078(3) Uiso calc R 1 . H
H33C 0.2303(10) 0.310(3) -0.1543(11) 0.078(3) Uiso calc R 1 . H
Ga2 0.95791(4) 0.60893(4) 0.49298(3) 0.0300(3) Uani d . 1 . Ga
O2 0.9399(2) 0.4946(2) 0.5623(2) 0.032(2) Uani d . 1 . O
C4 0.8262(4) 0.6148(4) 0.3827(3) 0.038(3) Uani d . 1 . C
H4A 0.8225(4) 0.6920(4) 0.3792(3) 0.043(4) Uiso calc R 1 . H
H4B 0.8423(4) 0.5733(4) 0.3189(3) 0.043(4) Uiso calc R 1 . H
Si4 0.68226(10) 0.56556(10) 0.38148(9) 0.0348(7) Uani d . 1 . Si
C41 0.6441(5) 0.6380(4) 0.4999(4) 0.059(4) Uani d . 1 . C
H41A 0.6995(17) 0.625(2) 0.5595(4) 0.078(3) Uiso calc R 1 . H
H41B 0.5676(12) 0.610(2) 0.4986(12) 0.078(3) Uiso calc R 1 . H
H41C 0.645(3) 0.7174(5) 0.5044(13) 0.078(3) Uiso calc R 1 . H
C42 0.6716(4) 0.4157(4) 0.3678(4) 0.048(3) Uani d . 1 . C
H42A 0.7283(19) 0.3975(5) 0.4240(15) 0.078(3) Uiso calc R 1 . H
H42B 0.686(3) 0.3774(4) 0.3021(12) 0.078(3) Uiso calc R 1 . H
H42C 0.5950(10) 0.3923(6) 0.370(3) 0.078(3) Uiso calc R 1 . H
C43 0.5798(4) 0.5952(4) 0.2695(4) 0.060(3) Uani d . 1 . C
H43A 0.6052(16) 0.565(2) 0.2073(6) 0.078(3) Uiso calc R 1 . H
H43B 0.576(2) 0.6752(5) 0.2797(12) 0.078(3) Uiso calc R 1 . H
H43C 0.5040(7) 0.561(2) 0.2623(16) 0.078(3) Uiso calc R 1 . H
C5 1.0498(4) 0.7346(3) 0.5925(3) 0.034(2) Uani d . 1 . C
H5A 1.0909(4) 0.7073(3) 0.6508(3) 0.043(4) Uiso calc R 1 . H
H5B 1.1074(4) 0.7570(3) 0.5611(3) 0.043(4) Uiso calc R 1 . H
Si5 0.98585(10) 0.86112(10) 0.64570(9) 0.0339(7) Uani d . 1 . Si
C51 0.9066(4) 0.8380(4) 0.7379(4) 0.051(3) Uani d . 1 . C
H51A 0.9567(10) 0.808(3) 0.7902(15) 0.078(3) Uiso calc R 1 . H
H51B 0.8403(16) 0.786(2) 0.7016(6) 0.078(3) Uiso calc R 1 . H
H51C 0.881(3) 0.9082(6) 0.7707(19) 0.078(3) Uiso calc R 1 . H
C52 1.1003(5) 0.9717(4) 0.7160(4) 0.057(3) Uani d . 1 . C
H52A 1.1534(16) 0.9467(11) 0.7703(17) 0.078(3) Uiso calc R 1 . H
H52B 1.0664(5) 1.0379(10) 0.747(2) 0.078(3) Uiso calc R 1 . H
H52C 1.1415(19) 0.9887(19) 0.6684(6) 0.078(3) Uiso calc R 1 . H
C53 0.8883(4) 0.9111(4) 0.5429(4) 0.051(3) Uani d . 1 . C
H53A 0.8213(14) 0.8585(14) 0.5111(18) 0.078(3) Uiso calc R 1 . H
H53B 0.9283(10) 0.918(3) 0.4910(14) 0.078(3) Uiso calc R 1 . H
H53C 0.864(2) 0.9833(13) 0.5724(6) 0.078(3) Uiso calc R 1 . H
C6 0.9451(4) 0.5267(4) 0.6700(3) 0.039(3) Uani d . 1 . C
H6A 0.9106(4) 0.5974(4) 0.6843(3) 0.043(4) Uiso calc R 1 . H
H6B 1.0256(4) 0.5391(4) 0.7082(3) 0.043(4) Uiso calc R 1 . H
Si6 0.87380(12) 0.42726(11) 0.71961(9) 0.0391(8) Uani d . 1 . Si
C61 0.7190(4) 0.4252(5) 0.6710(4) 0.056(3) Uani d . 1 . C
H61A 0.6986(5) 0.402(3) 0.5959(4) 0.078(3) Uiso calc R 1 . H
H61B 0.6939(6) 0.4991(8) 0.694(2) 0.078(3) Uiso calc R 1 . H
H61C 0.6815(4) 0.373(2) 0.697(2) 0.078(3) Uiso calc R 1 . H
C62 0.9169(5) 0.4827(4) 0.8608(3) 0.051(4) Uani d . 1 . C
H62A 0.878(2) 0.4375(17) 0.8929(4) 0.078(3) Uiso calc R 1 . H
H62B 0.896(3) 0.5590(10) 0.8783(4) 0.078(3) Uiso calc R 1 . H
H62C 0.9996(6) 0.481(3) 0.8856(5) 0.078(3) Uiso calc R 1 . H
C63 0.9197(5) 0.2868(4) 0.6855(4) 0.050(4) Uani d . 1 . C
H63A 0.896(3) 0.2574(11) 0.6110(4) 0.078(3) Uiso calc R 1 . H
H63B 0.885(2) 0.2395(8) 0.719(2) 0.078(3) Uiso calc R 1 . H
H63C 1.0030(5) 0.2886(5) 0.709(2) 0.078(3) Uiso calc R 1 . H

loop_
_atom_type_symbol
_atom_type_description
_atom_type_scat_dispersion_real
_atom_type_scat_dispersion_imag
_atom_type_scat_source
C C 0.0033 0.0016 'International Tables  Vol C Tables 4.2.6.8 and 6.1.1.4'
H H 0.0000 0.0000 'International Tables Vol C Tables 4.2.6.8 and 6.1.1.4'
O O 0.0106 0.0060 'International Tables Vol C Tables 4.2.6.8 and 6.1.1.4'
Si Si 0.0817 0.0704 'International Tables Vol C Tables 4.2.6.8 and 6.1.1.4'
Ga Ga 0.2307 1.6083 'International Tables Vol C Tables 4.2.6.8 and 6.1.1.4'

loop_
_geom_angle_atom_site_label_1
_geom_angle_atom_site_label_2
_geom_angle_atom_site_label_3
_geom_angle_site_symmetry_1
_geom_angle_site_symmetry_3
_geom_angle
_geom_angle_publ_flag
O1 Ga1 C1 . . 108.5(2) yes
O1 Ga1 C2 . . 113.3(2) yes
C1 Ga1 C2 . . 127.2(2) yes
O1 Ga1 O1 . 2_655 81.60(12) yes
C1 Ga1 O1 . 2_655 107.76(15) yes
C2 Ga1 O1 . 2_655 108.94(15) yes
C3 O1 Ga1 . . 119.0(2) yes
C3 O1 Ga1 . 2_655 122.7(2) yes
Ga1 O1 Ga1 . 2_655 98.40(12) yes
Si1 C1 Ga1 . . 121.3(2) ?
C1 Si1 C12 . . 111.2(2) ?
C1 Si1 C11 . . 110.6(2) ?
C12 Si1 C11 . . 108.2(2) ?
C1 Si1 C13 . . 109.8(2) ?
C12 Si1 C13 . . 108.3(2) ?
C11 Si1 C13 . . 108.7(2) ?
Si2 C2 Ga1 . . 122.3(2) ?
C2 Si2 C21 . . 110.0(2) ?
C2 Si2 C23 . . 109.2(2) ?
C21 Si2 C23 . . 109.0(3) ?
C2 Si2 C22 . . 111.4(2) ?
C21 Si2 C22 . . 108.9(3) ?
C23 Si2 C22 . . 108.3(3) ?
O1 C3 Si3 . . 115.7(3) ?
C31 Si3 C33 . . 109.7(3) ?
C31 Si3 C32 . . 109.9(3) ?
C33 Si3 C32 . . 109.8(3) ?
C31 Si3 C3 . . 109.4(2) ?
C33 Si3 C3 . . 105.5(2) ?
C32 Si3 C3 . . 112.5(2) ?
C4 Ga2 O2 . . 113.5(2) yes
C4 Ga2 C5 . . 126.5(2) yes
O2 Ga2 C5 . . 108.8(2) yes
C4 Ga2 O2 . 2_766 108.7(2) yes
O2 Ga2 O2 . 2_766 81.53(12) yes
C5 Ga2 O2 . 2_766 108.66(15) yes
C6 O2 Ga2 . . 118.6(2) yes
C6 O2 Ga2 . 2_766 122.2(3) yes
Ga2 O2 Ga2 . 2_766 98.47(12) yes
Si4 C4 Ga2 . . 121.6(2) ?
C4 Si4 C42 . . 111.3(2) ?
C4 Si4 C41 . . 110.4(2) ?
C42 Si4 C41 . . 109.8(2) ?
C4 Si4 C43 . . 108.2(2) ?
C42 Si4 C43 . . 108.0(2) ?
C41 Si4 C43 . . 109.1(3) ?
Si5 C5 Ga2 . . 122.0(2) ?
C5 Si5 C51 . . 111.1(2) ?
C5 Si5 C52 . . 109.6(2) ?
C51 Si5 C52 . . 107.3(2) ?
C5 Si5 C53 . . 111.4(2) ?
C51 Si5 C53 . . 109.2(2) ?
C52 Si5 C53 . . 108.1(2) ?
O2 C6 Si6 . . 115.9(3) ?
C61 Si6 C63 . . 109.6(3) ?
C61 Si6 C62 . . 110.7(2) ?
C63 Si6 C62 . . 109.8(2) ?
C61 Si6 C6 . . 109.6(2) ?
C63 Si6 C6 . . 112.9(2) ?
C62 Si6 C6 . . 104.3(2) ?

loop_
_geom_bond_atom_site_label_1
_geom_bond_atom_site_label_2
_geom_bond_site_symmetry_2
_geom_bond_distance
_geom_bond_publ_flag
Ga1 O1 . 1.953(3) yes
Ga1 C1 . 1.968(4) yes
Ga1 C2 . 1.970(4) yes
Ga1 O1 2_655 1.975(3) yes
O1 C3 . 1.454(5) ?
O1 Ga1 2_655 1.975(3) ?
C1 Si1 . 1.859(4) ?
Si1 C12 . 1.868(5) ?
Si1 C11 . 1.872(5) ?
Si1 C13 . 1.874(5) ?
C2 Si2 . 1.853(5) ?
Si2 C21 . 1.863(5) ?
Si2 C23 . 1.873(5) ?
Si2 C22 . 1.874(5) ?
C3 Si3 . 1.876(4) ?
Si3 C31 . 1.845(6) ?
Si3 C33 . 1.857(5) ?
Si3 C32 . 1.865(5) ?
Ga2 C4 . 1.959(4) yes
Ga2 O2 . 1.964(3) yes
Ga2 C5 . 1.967(4) yes
Ga2 O2 2_766 1.976(3) yes
O2 C6 . 1.453(5) ?
O2 Ga2 2_766 1.976(3) ?
C4 Si4 . 1.856(5) ?
Si4 C42 . 1.858(5) ?
Si4 C41 . 1.866(5) ?
Si4 C43 . 1.874(5) ?
C5 Si5 . 1.862(4) ?
Si5 C51 . 1.868(5) ?
Si5 C52 . 1.874(5) ?
Si5 C53 . 1.875(5) ?
C6 Si6 . 1.877(5) ?
Si6 C61 . 1.848(5) ?
Si6 C63 . 1.856(5) ?
Si6 C62 . 1.874(5) ?

loop_
_cod_related_entry_id
_cod_related_entry_database
_cod_related_entry_code
1 ChemSpider 24726985
